data_4075430
loop_
_publ_author_name
'Cloke, F. Geoffrey N.'
'Green, Jennifer C.'
'Hazari, Nilay'
'Hitchcock, Peter B.'
'Mountford, Philip'
'Nixon, John F.'
'Wilson, D. James'

_publ_section_title
;
 Reactions oftBuC&#x22EE;P with Cyclooctatetraene-Supported Titanium Imido
 Complexes
;
_journal_issue 15
_journal_name_full Organometallics
_journal_page_first 3688
_journal_paper_doi 10.1021/om060273o
_journal_volume 25
_journal_year 2006
_chemical_formula_moiety 'C22 H35 N P2 Ti'
_chemical_formula_sum 'C22 H35 N P2 Ti'
_chemical_formula_weight 423.35
_chemical_name_systematic
; 
 ? 
;
_space_group_IT_number 14
_symmetry_cell_setting monoclinic
_symmetry_space_group_name_Hall '-P 2ybc'
_symmetry_space_group_name_H-M 'P 1 21/c 1'
_atom_sites_solution_hydrogens geom
_atom_sites_solution_primary direct
_atom_sites_solution_secondary difmap
_audit_creation_method SHELXL
_cell_angle_alpha 90.00
_cell_angle_beta 93.90(3)
_cell_angle_gamma 90.00
_cell_formula_units_Z 4
_cell_length_a 14.054(6)
_cell_length_b 10.190(4)
_cell_length_c 15.592(2)
_cell_measurement_reflns_used 25
_cell_measurement_temperature 173(2)
_cell_measurement_theta_max 10
_cell_measurement_theta_min 7
_cell_volume 2227.8(13)
_computing_structure_refinement 'SHELXL-93 (Sheldrick, 1993)'
_computing_structure_solution 'SHELXS-86 (Sheldrick, 1990)'
_diffrn_ambient_temperature 173(2)
_diffrn_measurement_device 'Nonius CAD4'
_diffrn_measurement_method 'omega-2theta scan'
_diffrn_radiation_monochromator graphite
_diffrn_radiation_source 'fine-focus sealed tube'
_diffrn_radiation_type MoK\a
_diffrn_radiation_wavelength 0.71073
_diffrn_reflns_av_R_equivalents 0.0211
_diffrn_reflns_av_sigmaI/netI 0.0566
_diffrn_reflns_limit_h_max 18
_diffrn_reflns_limit_h_min 0
_diffrn_reflns_limit_k_max 13
_diffrn_reflns_limit_k_min 0
_diffrn_reflns_limit_l_max 20
_diffrn_reflns_limit_l_min -20
_diffrn_reflns_number 5577
_diffrn_reflns_theta_max 27.98
_diffrn_reflns_theta_min 2.39
_exptl_absorpt_coefficient_mu 0.534
_exptl_absorpt_correction_T_max 1.00
_exptl_absorpt_correction_T_min 0.87
_exptl_absorpt_correction_type empirical
_exptl_crystal_density_diffrn 1.262
_exptl_crystal_F_000 904
_exptl_crystal_size_max 0.35
_exptl_crystal_size_mid 0.35
_exptl_crystal_size_min 0.20
_refine_diff_density_max 0.344
_refine_diff_density_min -0.331
_refine_diff_density_rms 0.065
_refine_ls_extinction_method none
_refine_ls_goodness_of_fit_all 1.016
_refine_ls_goodness_of_fit_obs 1.043
_refine_ls_hydrogen_treatment constr
_refine_ls_matrix_type full
_refine_ls_number_parameters 235
_refine_ls_number_reflns 5375
_refine_ls_number_restraints 0
_refine_ls_restrained_S_all 1.016
_refine_ls_restrained_S_obs 1.043
_refine_ls_R_factor_all 0.0591
_refine_ls_R_factor_obs 0.0401
_refine_ls_shift/esd_max 0.000
_refine_ls_shift/esd_mean 0.000
_refine_ls_structure_factor_coef Fsqd
_refine_ls_weighting_details 'w=1/[\s^2^(Fo^2^)+(0.0306P)^2^+1.3788P] where P=(Fo^2^+2Fc^2^)/3'
_refine_ls_weighting_scheme calc
_refine_ls_wR_factor_all 0.0990
_refine_ls_wR_factor_obs 0.0892
_reflns_number_observed 4193
_reflns_number_total 5375
_reflns_observed_criterion >2sigma(I)
_cod_data_source_file om060273osi20060329_105432.cif
_cod_data_source_block james
_cod_depositor_comments
;
The following automatic conversions were performed:

'_refine_ls_weighting_scheme' value 'calc
w=1/[\s^2^(Fo^2^)+(0.0306P)^2^+1.3788P] where P=(Fo^2^+2Fc^2^)/3' was
changed to 'calc'. New tag '_refine_ls_weighting_details' was
created. The value of the new tag was set to
'w=1/[\s^2^(Fo^2^)+(0.0306P)^2^+1.3788P] where P=(Fo^2^+2Fc^2^)/3'.

Automatic conversion script
Id: cif_fix_values 3143 2015-03-26 13:38:13Z robertas 
;
_cod_original_sg_symbol_H-M P2(1)/c
_cod_database_code 4075430

loop_
_symmetry_equiv_pos_as_xyz
'x, y, z'
'x, -y+1/2, z+1/2'
'-x, -y, -z'
'-x, y-1/2, -z-1/2'

loop_
_atom_site_aniso_label
_atom_site_aniso_U_11
_atom_site_aniso_U_22
_atom_site_aniso_U_33
_atom_site_aniso_U_23
_atom_site_aniso_U_13
_atom_site_aniso_U_12
Ti 0.0142(2) 0.0147(2) 0.0178(2) 0.00068(14) 0.00241(13) 0.00142(14)
P1 0.0152(2) 0.0145(2) 0.0185(2) 0.0000(2) 0.0016(2) 0.0022(2)
P2 0.0210(3) 0.0165(3) 0.0193(3) -0.0003(2) -0.0022(2) -0.0016(2)
N 0.0170(8) 0.0219(9) 0.0178(8) -0.0029(7) -0.0003(7) 0.0029(7)
C1 0.0204(10) 0.0144(9) 0.0233(10) 0.0002(8) 0.0009(8) -0.0013(8)
C2 0.0167(9) 0.0159(9) 0.0170(9) 0.0001(8) 0.0009(7) -0.0009(8)
C3 0.0313(12) 0.0129(10) 0.0306(12) 0.0020(9) -0.0011(9) -0.0024(9)
C4 0.0395(15) 0.0220(12) 0.061(2) 0.0040(12) -0.0050(13) -0.0113(11)
C5 0.052(2) 0.0141(11) 0.0394(14) -0.0055(10) 0.0014(12) 0.0031(10)
C6 0.051(2) 0.0182(11) 0.0313(13) 0.0075(10) -0.0001(11) -0.0001(11)
C7 0.0206(10) 0.0186(10) 0.0205(10) 0.0036(8) 0.0010(8) -0.0024(8)
C8 0.0329(12) 0.0337(13) 0.0257(12) -0.0003(10) 0.0101(10) -0.0050(10)
C9 0.0264(11) 0.0215(11) 0.0283(11) 0.0017(9) -0.0009(9) -0.0067(9)
C10 0.0300(12) 0.0261(12) 0.0289(12) 0.0116(10) -0.0004(9) -0.0024(10)
C11 0.0204(10) 0.0241(11) 0.0203(10) 0.0006(9) -0.0025(8) 0.0009(8)
C12 0.0379(14) 0.0323(14) 0.054(2) -0.0147(13) -0.0203(13) 0.0035(12)
C13 0.0202(11) 0.067(2) 0.0323(14) -0.0041(13) -0.0046(10) 0.0071(12)
C14 0.0384(14) 0.050(2) 0.0312(13) 0.0168(13) -0.0060(11) -0.0002(13)
C15 0.0239(11) 0.0172(10) 0.0339(12) -0.0012(9) 0.0043(9) 0.0073(9)
C16 0.0286(12) 0.0242(12) 0.0306(12) -0.0108(10) 0.0020(9) 0.0070(9)
C17 0.0278(12) 0.0451(15) 0.0201(11) -0.0060(11) 0.0046(9) 0.0108(11)
C18 0.0270(12) 0.0432(15) 0.0264(12) 0.0114(11) 0.0113(10) 0.0094(11)
C19 0.0232(11) 0.0305(13) 0.0444(14) 0.0120(11) 0.0145(10) 0.0012(10)
C20 0.0154(10) 0.0337(13) 0.0436(14) 0.0008(11) 0.0062(10) -0.0048(9)
C21 0.0132(9) 0.0353(13) 0.0320(12) -0.0015(10) -0.0012(8) 0.0033(9)
C22 0.0223(11) 0.0272(11) 0.0248(11) 0.0015(9) -0.0001(9) 0.0093(9)

loop_
_atom_site_label
_atom_site_type_symbol
_atom_site_fract_x
_atom_site_fract_y
_atom_site_fract_z
_atom_site_U_iso_or_equiv
_atom_site_thermal_displace_type
_atom_site_occupancy
_atom_site_calc_flag
_atom_site_refinement_flags
Ti Ti 0.18224(2) 0.44546(4) 0.18548(2) 0.01548(9) Uani 1 d .
P1 P 0.32893(4) 0.34990(5) 0.13561(3) 0.01605(12) Uani 1 d .
P2 P 0.17871(4) 0.34544(5) 0.02519(3) 0.01909(12) Uani 1 d .
N N 0.32062(12) 0.4196(2) 0.23100(11) 0.0190(4) Uani 1 d .
C1 C 0.21774(15) 0.2560(2) 0.11777(13) 0.0194(4) Uani 1 d .
C2 C 0.26285(14) 0.4636(2) 0.06335(12) 0.0165(4) Uani 1 d .
C3 C 0.2041(2) 0.1098(2) 0.1350(2) 0.0251(5) Uani 1 d .
C4 C 0.1005(2) 0.0684(3) 0.1139(2) 0.0414(7) Uani 1 d .
H4A H 0.0817 0.0905 0.0540 0.062 Uiso 1 calc R
H4B H 0.0591 0.1146 0.1519 0.062 Uiso 1 calc R
H4C H 0.0945 -0.0265 0.1222 0.062 Uiso 1 calc R
C5 C 0.2676(2) 0.0326(2) 0.0770(2) 0.0351(6) Uani 1 d .
H5A H 0.2492 0.0527 0.0167 0.053 Uiso 1 calc R
H5B H 0.2598 -0.0616 0.0870 0.053 Uiso 1 calc R
H5C H 0.3344 0.0572 0.0902 0.053 Uiso 1 calc R
C6 C 0.2346(2) 0.0761(2) 0.2282(2) 0.0337(6) Uani 1 d .
H6A H 0.2253 -0.0180 0.2378 0.051 Uiso 1 calc R
H6B H 0.1961 0.1264 0.2667 0.051 Uiso 1 calc R
H6C H 0.3021 0.0981 0.2400 0.051 Uiso 1 calc R
C7 C 0.30522(15) 0.5785(2) 0.01664(13) 0.0199(4) Uani 1 d .
C8 C 0.3684(2) 0.5238(3) -0.05164(15) 0.0304(5) Uani 1 d .
H8A H 0.3963 0.5967 -0.08237 0.046 Uiso 1 calc R
H8B H 0.3297 0.4695 -0.09246 0.046 Uiso 1 calc R
H8C H 0.4195 0.4704 -0.02363 0.046 Uiso 1 calc R
C9 C 0.3673(2) 0.6624(2) 0.07959(15) 0.0256(5) Uani 1 d .
H9A H 0.3941 0.7360 0.04867 0.038 Uiso 1 calc R
H9B H 0.4192 0.6087 0.10598 0.038 Uiso 1 calc R
H9C H 0.3284 0.6963 0.12445 0.038 Uiso 1 calc R
C10 C 0.2285(2) 0.6641(2) -0.0292(2) 0.0285(5) Uani 1 d .
H10A H 0.2587 0.7367 -0.0583 0.043 Uiso 1 calc R
H10B H 0.1866 0.6994 0.0130 0.043 Uiso 1 calc R
H10C H 0.1908 0.6112 -0.0716 0.043 Uiso 1 calc R
C11 C 0.39870(15) 0.4267(2) 0.29938(13) 0.0218(4) Uani 1 d .
C12 C 0.4024(2) 0.5641(3) 0.3377(2) 0.0425(7) Uani 1 d .
H12A H 0.3410 0.5847 0.3608 0.064 Uiso 1 calc R
H12B H 0.4155 0.6279 0.2929 0.064 Uiso 1 calc R
H12C H 0.4531 0.5684 0.3840 0.064 Uiso 1 calc R
C13 C 0.4947(2) 0.3975(3) 0.2640(2) 0.0403(7) Uani 1 d .
H13A H 0.4936 0.3092 0.2391 0.060 Uiso 1 calc R
H13B H 0.5449 0.4025 0.3107 0.060 Uiso 1 calc R
H13C H 0.5073 0.4620 0.2196 0.060 Uiso 1 calc R
C14 C 0.3813(2) 0.3270(3) 0.3696(2) 0.0402(7) Uani 1 d .
H14A H 0.3196 0.3447 0.3929 0.060 Uiso 1 calc R
H14B H 0.4321 0.3339 0.4156 0.060 Uiso 1 calc R
H14C H 0.3810 0.2383 0.3452 0.060 Uiso 1 calc R
C15 C 0.1334(2) 0.6657(2) 0.18544(15) 0.0249(5) Uani 1 d .
H15 H 0.1637 0.7385 0.16077 0.030 Uiso 1 calc R
C16 C 0.1652(2) 0.6433(2) 0.27094(15) 0.0278(5) Uani 1 d .
H16 H 0.2024 0.7137 0.29507 0.033 Uiso 1 calc R
C17 C 0.1548(2) 0.5413(3) 0.32883(15) 0.0309(5) Uani 1 d .
H17 H 0.1794 0.5632 0.38528 0.037 Uiso 1 calc R
C18 C 0.1170(2) 0.4145(3) 0.3242(2) 0.0317(6) Uani 1 d .
H18 H 0.1310 0.3652 0.3753 0.038 Uiso 1 calc R
C19 C 0.0633(2) 0.3441(3) 0.2612(2) 0.0321(6) Uani 1 d .
H19 H 0.0578 0.2536 0.2746 0.039 Uiso 1 calc R
C20 C 0.0154(2) 0.3783(3) 0.1819(2) 0.0307(5) Uani 1 d .
H20 H -0.0259 0.3108 0.1596 0.037 Uiso 1 calc R
C21 C 0.01467(15) 0.4881(2) 0.1287(2) 0.0270(5) Uani 1 d .
H21 H -0.03218 0.4823 0.0820 0.032 Uiso 1 calc R
C22 C 0.0665(2) 0.6041(2) 0.12808(15) 0.0248(5) Uani 1 d .
H22 H 0.0535 0.6532 0.07680 0.030 Uiso 1 calc R

loop_
_atom_type_symbol
_atom_type_description
_atom_type_scat_dispersion_real
_atom_type_scat_dispersion_imag
_atom_type_scat_source
C C 0.0033 0.0016 'International Tables Vol C Tables 4.2.6.8 and 6.1.1.4'
H H 0.0000 0.0000 'International Tables Vol C Tables 4.2.6.8 and 6.1.1.4'
N N 0.0061 0.0033 'International Tables Vol C Tables 4.2.6.8 and 6.1.1.4'
P P 0.1023 0.0942 'International Tables Vol C Tables 4.2.6.8 and 6.1.1.4'
Ti Ti 0.2776 0.4457 'International Tables Vol C Tables 4.2.6.8 and 6.1.1.4'

loop_
_geom_angle_atom_site_label_1
_geom_angle_atom_site_label_2
_geom_angle_atom_site_label_3
_geom_angle
N Ti C1 79.50(7)
N Ti C2 77.64(7)
C1 Ti C2 62.95(7)
N Ti C15 113.27(8)
C1 Ti C15 152.36(8)
C2 Ti C15 94.81(8)
N Ti C19 117.51(8)
C1 Ti C19 92.65(9)
C2 Ti C19 149.64(9)
C15 Ti C19 101.68(9)
N Ti C22 144.57(8)
C1 Ti C22 123.98(8)
C2 Ti C22 89.81(8)
C15 Ti C22 34.14(8)
C19 Ti C22 89.78(9)
N Ti C18 94.69(8)
C1 Ti C18 114.33(8)
C2 Ti C18 172.14(8)
C15 Ti C18 89.80(8)
C19 Ti C18 33.94(9)
C22 Ti C18 97.55(8)
N Ti C16 92.48(8)
C1 Ti C16 171.76(8)
C2 Ti C16 117.42(8)
C15 Ti C16 33.85(8)
C19 Ti C16 89.38(9)
C22 Ti C16 63.98(8)
C18 Ti C16 64.10(9)
N Ti C20 149.68(8)
C1 Ti C20 89.55(8)
C2 Ti C20 122.20(8)
C15 Ti C20 89.29(8)
C19 Ti C20 34.21(9)
C22 Ti C20 63.78(9)
C18 Ti C20 64.12(9)
C16 Ti C20 96.59(9)
N Ti P1 42.09(5)
C1 Ti P1 45.55(5)
C2 Ti P1 45.11(5)
C15 Ti P1 129.15(6)
C19 Ti P1 128.79(7)
C22 Ti P1 134.88(6)
C18 Ti P1 127.39(6)
C16 Ti P1 128.12(6)
C20 Ti P1 135.10(7)
N Ti C17 86.60(8)
C1 Ti C17 143.29(8)
C2 Ti C17 146.08(8)
C15 Ti C17 64.06(8)
C19 Ti C17 64.09(9)
C22 Ti C17 85.91(8)
C18 Ti C17 32.96(9)
C16 Ti C17 32.75(8)
C20 Ti C17 85.61(9)
P1 Ti C17 128.62(6)
N Ti C21 177.34(8)
C1 Ti C21 102.40(8)
C2 Ti C21 101.50(8)
C15 Ti C21 64.21(8)
C19 Ti C21 64.44(9)
C22 Ti C21 32.77(8)
C18 Ti C21 86.24(8)
C16 Ti C21 85.68(8)
C20 Ti C21 32.72(8)
P1 Ti C21 138.52(6)
C17 Ti C21 92.87(8)
N Ti P2 103.33(6)
C1 Ti P2 40.44(5)
C2 Ti P2 40.38(5)
C15 Ti P2 111.98(6)
C19 Ti P2 109.31(7)
C22 Ti P2 86.57(6)
C18 Ti P2 142.45(7)
C16 Ti P2 145.39(6)
C20 Ti P2 85.15(7)
P1 Ti P2 61.26(3)
C17 Ti P2 170.00(6)
C21 Ti P2 77.27(6)
N P1 C2 102.57(9)
N P1 C1 104.33(10)
C2 P1 C1 81.10(10)
N P1 Ti 55.55(6)
C2 P1 Ti 62.65(7)
C1 P1 Ti 61.98(7)
C2 P2 C1 84.97(10)
C2 P2 Ti 57.26(7)
C1 P2 Ti 56.72(7)
P1 P2 Ti 54.82(3)
C11 N P1 124.97(14)
C11 N Ti 152.49(14)
P1 N Ti 82.36(8)
C3 C1 P2 127.7(2)
C3 C1 P1 126.6(2)
P2 C1 P1 93.96(10)
C3 C1 Ti 135.4(2)
P2 C1 Ti 82.84(8)
P1 C1 Ti 72.46(8)
C7 C2 P2 129.75(15)
C7 C2 P1 125.79(14)
P2 C2 P1 94.37(10)
C7 C2 Ti 133.84(14)
P2 C2 Ti 82.35(8)
P1 C2 Ti 72.24(7)
C6 C3 C1 110.9(2)
C6 C3 C4 110.2(2)
C1 C3 C4 111.1(2)
C6 C3 C5 108.0(2)
C1 C3 C5 108.2(2)
C4 C3 C5 108.4(2)
C2 C7 C10 112.1(2)
C2 C7 C9 110.4(2)
C10 C7 C9 109.6(2)
C2 C7 C8 108.4(2)
C10 C7 C8 107.8(2)
C9 C7 C8 108.4(2)
N C11 C13 111.2(2)
N C11 C12 109.4(2)
C13 C11 C12 108.3(2)
N C11 C14 109.7(2)
C13 C11 C14 108.6(2)
C12 C11 C14 109.5(2)
C16 C15 C22 133.9(2)
C16 C15 Ti 76.63(13)
C22 C15 Ti 75.84(13)
C17 C16 C15 134.5(2)
C17 C16 Ti 75.82(14)
C15 C16 Ti 69.52(13)
C16 C17 C18 135.6(2)
C16 C17 Ti 71.43(13)
C18 C17 Ti 70.92(14)
C19 C18 C17 134.1(2)
C19 C18 Ti 69.99(13)
C17 C18 Ti 76.12(14)
C18 C19 C20 133.9(2)
C18 C19 Ti 76.07(14)
C20 C19 Ti 76.37(13)
C21 C20 C19 134.8(2)
C21 C20 Ti 75.92(13)
C19 C20 Ti 69.42(13)
C22 C21 C20 134.9(2)
C22 C21 Ti 70.62(12)
C20 C21 Ti 71.36(13)
C21 C22 C15 134.9(2)
C21 C22 Ti 76.61(14)
C15 C22 Ti 70.02(13)

loop_
_geom_bond_atom_site_label_1
_geom_bond_atom_site_label_2
_geom_bond_distance
Ti N 2.041(2)
Ti C1 2.272(2)
Ti C2 2.288(2)
Ti C15 2.347(2)
Ti C19 2.350(2)
Ti C22 2.421(2)
Ti C18 2.427(2)
Ti C16 2.438(2)
Ti C20 2.439(2)
Ti P1 2.4537(10)
Ti C17 2.493(2)
Ti C21 2.497(2)
Ti P2 2.6964(7)
P1 N 1.659(2)
P1 C2 1.825(2)
P1 C1 1.837(2)
P2 C2 1.763(2)
P2 C1 1.763(2)
N C11 1.479(3)
C1 C3 1.528(3)
C2 C7 1.521(3)
C3 C6 1.526(3)
C3 C4 1.529(3)
C3 C5 1.531(3)
C7 C10 1.527(3)
C7 C9 1.530(3)
C7 C8 1.537(3)
C11 C13 1.521(3)
C11 C12 1.522(3)
C11 C14 1.525(3)
C15 C16 1.396(3)
C15 C22 1.401(3)
C16 C17 1.391(4)
C17 C18 1.397(4)
C18 C19 1.396(4)
C19 C20 1.411(4)
C20 C21 1.392(3)
C21 C22 1.389(3)
